data_7707003
loop_
_publ_author_name
'Yang, Yan'
'Zhou, Zhen'
'Wei, Zu-Zhuang'
'Qin, Qi-Pin'
'Yang, Lin'
'Liang, Hong'

_publ_section_title
;
 High anticancer activity and apoptosis- and autophagy-inducing properties
 of novel lanthanide(III) complexes bearing
 8-hydroxyquinoline-<i>N</i>-oxide and 1,10-phenanthroline.
;
_journal_issue 17
_journal_name_full 'Dalton transactions (Cambridge, England : 2003)'
_journal_page_first 5828
_journal_page_last 5834
_journal_paper_doi 10.1039/d1dt00450f
_journal_volume 50
_journal_year 2021
_chemical_formula_moiety 'C21 H16 Cl2 N3 O3 Yb'
_chemical_formula_sum 'C21 H16 Cl2 N3 O3 Yb'
_chemical_formula_weight 602.31
_space_group_crystal_system monoclinic
_space_group_IT_number 14
_space_group_name_Hall '-P 2ybc'
_space_group_name_H-M_alt 'P 1 21/c 1'
_atom_sites_solution_hydrogens mixed
_atom_sites_solution_primary heavy
_audit_creation_date 2019-09-21
_audit_creation_method
;
Olex2 1.2
(compiled 2018.05.29 svn.r3508 for OlexSys, GUI svn.r5506)
;
_audit_update_record
;
2020-12-14 deposited with the CCDC.	2021-03-26 downloaded from the CCDC.
;
_cell_angle_alpha 90
_cell_angle_beta 93.2424(15)
_cell_angle_gamma 90
_cell_formula_units_Z 4
_cell_length_a 9.87834(18)
_cell_length_b 11.02546(19)
_cell_length_c 18.1528(3)
_cell_measurement_reflns_used 5642
_cell_measurement_temperature 293(2)
_cell_measurement_theta_max 28.6270
_cell_measurement_theta_min 3.6730
_cell_volume 1973.92(6)
_computing_cell_refinement 'CrysAlisPro 1.171.39.46 (Rigaku OD, 2018)'
_computing_data_collection 'CrysAlisPro 1.171.39.46 (Rigaku OD, 2018)'
_computing_data_reduction 'CrysAlisPro 1.171.39.46 (Rigaku OD, 2018)'
_computing_molecular_graphics 'Olex2 (Dolomanov et al., 2009)'
_computing_publication_material 'Olex2 (Dolomanov et al., 2009)'
_computing_structure_refinement 'ShelXL (Sheldrick, 2015)'
_computing_structure_solution 'ShelXS (Sheldrick, 2008)'
_diffrn_ambient_temperature 293(2)
_diffrn_detector 'CCD plate'
_diffrn_detector_area_resol_mean 16.0233
_diffrn_detector_type Eos
_diffrn_measured_fraction_theta_full 0.997
_diffrn_measured_fraction_theta_max 0.884
_diffrn_measurement_details
;
List of Runs (angles in degrees, time in seconds):

  # Type    Start    End  Width  t~exp~   \w     \q     \k     \f   Frames
#--------------------------------------------------------------------------
  1  \w     21.00  61.00   1.00    3.50    --   18.63 -99.00-120.00   40
  2  \w    -89.00   9.00   1.00    3.50    --  -18.94 -77.00 -30.00   98
  3  \w    -25.00   1.00   1.00    3.50    --  -18.94 -57.00  90.00   26
  4  \w    -46.00  43.00   1.00    3.50    --  -18.94  77.00  90.00   89
  5  \w    -89.00   9.00   1.00    3.50    --  -18.94 -19.00 150.00   98
;
_diffrn_measurement_device 'four-circle diffractometer'
_diffrn_measurement_device_type 'SuperNova, Single source at offset/far, Eos'
_diffrn_measurement_method '\w scans'
_diffrn_orient_matrix_type 'CrysAlisPro convention (1999,Acta A55,543-557)'
_diffrn_orient_matrix_UB_11 -0.0693083000
_diffrn_orient_matrix_UB_12 -0.0165707000
_diffrn_orient_matrix_UB_13 0.0004206000
_diffrn_orient_matrix_UB_21 -0.0177907000
_diffrn_orient_matrix_UB_22 0.0500807000
_diffrn_orient_matrix_UB_23 -0.0231090000
_diffrn_orient_matrix_UB_31 0.0070016000
_diffrn_orient_matrix_UB_32 -0.0368533000
_diffrn_orient_matrix_UB_33 -0.0315865000
_diffrn_radiation_monochromator mirror
_diffrn_radiation_probe x-ray
_diffrn_radiation_type MoK\a
_diffrn_radiation_wavelength 0.71073
_diffrn_reflns_av_R_equivalents 0.0444
_diffrn_reflns_av_unetI/netI 0.0509
_diffrn_reflns_Laue_measured_fraction_full 0.997
_diffrn_reflns_Laue_measured_fraction_max 0.884
_diffrn_reflns_limit_h_max 11
_diffrn_reflns_limit_h_min -12
_diffrn_reflns_limit_k_max 15
_diffrn_reflns_limit_k_min -14
_diffrn_reflns_limit_l_max 22
_diffrn_reflns_limit_l_min -24
_diffrn_reflns_number 13881
_diffrn_reflns_point_group_measured_fraction_full 0.997
_diffrn_reflns_point_group_measured_fraction_max 0.884
_diffrn_reflns_theta_full 25.242
_diffrn_reflns_theta_max 29.176
_diffrn_reflns_theta_min 3.494
_diffrn_source 'micro-focus sealed X-ray tube'
_diffrn_source_type 'SuperNova (Mo) X-ray Source'
_exptl_absorpt_coefficient_mu 5.038
_exptl_absorpt_correction_T_max 1.00000
_exptl_absorpt_correction_T_min 0.77942
_exptl_absorpt_correction_type multi-scan
_exptl_absorpt_process_details
;
CrysAlisPro 1.171.39.46 (Rigaku Oxford Diffraction, 2018)
Empirical absorption correction using spherical harmonics,
 implemented in SCALE3 ABSPACK scaling algorithm.
;
_exptl_crystal_colour yellow
_exptl_crystal_density_diffrn 2.027
_exptl_crystal_description block
_exptl_crystal_F_000 1164
_refine_diff_density_max 1.154
_refine_diff_density_min -0.919
_refine_diff_density_rms 0.145
_refine_ls_extinction_method none
_refine_ls_goodness_of_fit_ref 1.041
_refine_ls_hydrogen_treatment constr
_refine_ls_matrix_type full
_refine_ls_number_parameters 272
_refine_ls_number_reflns 4716
_refine_ls_number_restraints 0
_refine_ls_restrained_S_all 1.041
_refine_ls_R_factor_all 0.0450
_refine_ls_R_factor_gt 0.0315
_refine_ls_shift/su_max 0.002
_refine_ls_shift/su_mean 0.000
_refine_ls_structure_factor_coef Fsqd
_refine_ls_weighting_details 'w=1/[\s^2^(Fo^2^)+(0.0233P)^2^+0.0423P] where P=(Fo^2^+2Fc^2^)/3'
_refine_ls_weighting_scheme calc
_refine_ls_wR_factor_gt 0.0617
_refine_ls_wR_factor_ref 0.0689
_reflns_Friedel_coverage 0.000
_reflns_number_gt 3820
_reflns_number_total 4716
_reflns_threshold_expression 'I > 2\s(I)'
_cod_data_source_file d1dt00450f2.cif
_cod_data_source_block 62
_cod_depositor_comments 'Adding full bibliography for 7706997--7707003.cif.'
_cod_database_code 7707003
_shelxl_version_number 2014-3
_shelx_space_group_comment
;
The symmetry employed for this shelxl refinement is uniquely defined
by the following loop, which should always be used as a source of
symmetry information in preference to the above space-group names.
They are only intended as comments.
;
_reflns_odcompleteness_completeness 99.70
_reflns_odcompleteness_iscentric 1
_reflns_odcompleteness_theta 26.32
_olex2_refinement_description
;
1. Fixed Uiso
 At 1.2 times of:
  All C(H) groups
 At 1.5 times of:
  All O(H,H) groups
2.a Rotating group:
 O1(H1A,H1B)
2.b Aromatic/amide H refined with riding coordinates:
 C1(H1), C2(H2), C3(H3), C5(H5), C6(H6), C7(H7), C9(H9), C10(H10), C11(H11),
 C13(H13), C14(H14), C16(H16), C17(H17), C18(H18)
;
_olex2_submission_special_instructions 'No special instructions were received'
_oxdiff_exptl_absorpt_empirical_details
;
Empirical correction (ABSPACK) includes:
- Absorption correction using spherical harmonics
- Frame scaling
;
_oxdiff_exptl_absorpt_empirical_full_max 1.284
_oxdiff_exptl_absorpt_empirical_full_min 0.836

loop_
_space_group_symop_operation_xyz
'x, y, z'
'-x, y+1/2, -z+1/2'
'-x, -y, -z'
'x, -y-1/2, z-1/2'

loop_
_atom_site_label
_atom_site_type_symbol
_atom_site_fract_x
_atom_site_fract_y
_atom_site_fract_z
_atom_site_U_iso_or_equiv
_atom_site_adp_type
_atom_site_occupancy
_atom_site_site_symmetry_order
_atom_site_calc_flag
_atom_site_refinement_flags_posn
_atom_site_refinement_flags_adp
_atom_site_refinement_flags_occupancy
_atom_site_disorder_assembly
_atom_site_disorder_group
Yb1 Yb 0.76987(2) 0.65099(2) 0.41646(2) 0.02296(7) Uani 1 1 d . . . . .
Cl1 Cl 1.01196(10) 0.58861(10) 0.37822(6) 0.0323(2) Uani 1 1 d . . . . .
Cl2 Cl 0.51023(11) 0.64484(11) 0.44135(6) 0.0379(3) Uani 1 1 d . . . . .
O1 O 0.7624(3) 0.4677(3) 0.48648(14) 0.0313(7) Uani 1 1 d . . . . .
H1A H 0.6836 0.4594 0.5073 0.047 Uiso 1 1 d GR . . . .
H1B H 0.8215 0.4699 0.5252 0.047 Uiso 1 1 d GR . . . .
O2 O 0.8578(3) 0.6822(3) 0.52857(16) 0.0381(8) Uani 1 1 d . . . . .
O3 O 0.7773(3) 0.8435(2) 0.42905(16) 0.0346(8) Uani 1 1 d . . . . .
N1 N 0.7062(3) 0.4942(3) 0.31922(18) 0.0259(8) Uani 1 1 d . . . . .
N2 N 0.7111(3) 0.7368(3) 0.29000(18) 0.0277(8) Uani 1 1 d . . . . .
N3 N 0.8977(3) 0.7745(3) 0.57084(18) 0.0270(8) Uani 1 1 d . . . . .
C1 C 0.9605(4) 0.7454(4) 0.6360(2) 0.0294(10) Uani 1 1 d . . . . .
H1 H 0.9801 0.6647 0.6469 0.035 Uiso 1 1 calc R . . . .
C2 C 0.9963(5) 0.8350(5) 0.6875(2) 0.0393(12) Uani 1 1 d . . . . .
H2 H 1.0399 0.8141 0.7325 0.047 Uiso 1 1 calc R . . . .
C3 C 0.9675(4) 0.9532(4) 0.6719(2) 0.0364(11) Uani 1 1 d . . . . .
H3 H 0.9889 1.0126 0.7070 0.044 Uiso 1 1 calc R . . . .
C4 C 0.9060(4) 0.9863(4) 0.6036(2) 0.0295(10) Uani 1 1 d . . . . .
C5 C 0.8766(5) 1.1078(4) 0.5858(3) 0.0386(12) Uani 1 1 d . . . . .
H5 H 0.8995 1.1689 0.6195 0.046 Uiso 1 1 calc R . . . .
C5AA C 0.8710(4) 0.8947(4) 0.5506(2) 0.0251(9) Uani 1 1 d . . . . .
C6 C 0.8144(5) 1.1360(4) 0.5190(3) 0.0399(12) Uani 1 1 d . . . . .
H6 H 0.7943 1.2165 0.5078 0.048 Uiso 1 1 calc R . . . .
C7 C 0.7804(4) 1.0457(4) 0.4671(2) 0.0332(10) Uani 1 1 d . . . . .
H7 H 0.7383 1.0680 0.4220 0.040 Uiso 1 1 calc R . . . .
C8 C 0.8075(4) 0.9246(4) 0.4806(2) 0.0245(9) Uani 1 1 d . . . . .
C9 C 0.7185(5) 0.8537(4) 0.2722(3) 0.0339(11) Uani 1 1 d . . . . .
H9 H 0.7526 0.9070 0.3083 0.041 Uiso 1 1 calc R . . . .
C10 C 0.6792(5) 0.9017(4) 0.2038(2) 0.0389(12) Uani 1 1 d . . . . .
H10 H 0.6892 0.9841 0.1946 0.047 Uiso 1 1 calc R . . . .
C11 C 0.6256(4) 0.8261(5) 0.1501(2) 0.0376(12) Uani 1 1 d . . . . .
H11 H 0.5958 0.8569 0.1043 0.045 Uiso 1 1 calc R . . . .
C12 C 0.6162(4) 0.7027(4) 0.1647(2) 0.0300(10) Uani 1 1 d . . . . .
C13 C 0.5626(4) 0.6161(5) 0.1109(2) 0.0413(13) Uani 1 1 d . . . . .
H13 H 0.5277 0.6438 0.0653 0.050 Uiso 1 1 calc R . . . .
C14 C 0.5619(4) 0.4976(5) 0.1251(2) 0.0395(12) Uani 1 1 d . . . . .
H14 H 0.5280 0.4441 0.0890 0.047 Uiso 1 1 calc R . . . .
C15 C 0.6128(4) 0.4513(5) 0.1951(2) 0.0307(10) Uani 1 1 d . . . . .
C16 C 0.6261(4) 0.3260(5) 0.2105(3) 0.0384(12) Uani 1 1 d . . . . .
H16 H 0.5995 0.2690 0.1748 0.046 Uiso 1 1 calc R . . . .
C17 C 0.6777(4) 0.2896(4) 0.2775(2) 0.0365(11) Uani 1 1 d . . . . .
H17 H 0.6880 0.2074 0.2879 0.044 Uiso 1 1 calc R . . . .
C18 C 0.7149(4) 0.3756(4) 0.3304(2) 0.0328(10) Uani 1 1 d . . . . .
H18 H 0.7480 0.3486 0.3765 0.039 Uiso 1 1 calc R . . . .
C19 C 0.6596(4) 0.5315(4) 0.2512(2) 0.0247(9) Uani 1 1 d . . . . .
C20 C 0.6615(4) 0.6601(4) 0.2356(2) 0.0256(9) Uani 1 1 d . . . . .

loop_
_atom_site_aniso_label
_atom_site_aniso_U_11
_atom_site_aniso_U_22
_atom_site_aniso_U_33
_atom_site_aniso_U_23
_atom_site_aniso_U_13
_atom_site_aniso_U_12
Yb1 0.02863(11) 0.01799(10) 0.02160(11) -0.00109(7) -0.00448(7) -0.00008(8)
Cl1 0.0312(6) 0.0304(6) 0.0348(6) 0.0010(5) -0.0029(4) 0.0023(5)
Cl2 0.0321(6) 0.0440(7) 0.0375(6) 0.0132(5) 0.0015(5) 0.0036(5)
O1 0.0353(17) 0.0261(17) 0.0315(17) 0.0048(13) -0.0081(12) -0.0038(14)
O2 0.066(2) 0.0194(16) 0.0270(17) -0.0044(13) -0.0150(15) 0.0008(15)
O3 0.056(2) 0.0191(16) 0.0277(17) -0.0001(12) -0.0103(15) -0.0004(14)
N1 0.029(2) 0.0230(19) 0.0248(18) -0.0074(15) -0.0031(14) 0.0003(15)
N2 0.031(2) 0.029(2) 0.0224(18) -0.0032(16) -0.0003(14) 0.0023(17)
N3 0.0305(19) 0.025(2) 0.0253(19) -0.0046(15) 0.0004(14) -0.0028(16)
C1 0.029(2) 0.036(3) 0.023(2) -0.0019(19) -0.0020(17) 0.006(2)
C2 0.034(3) 0.056(4) 0.026(2) -0.011(2) -0.0061(19) 0.002(2)
C3 0.035(3) 0.039(3) 0.036(3) -0.023(2) 0.0034(19) -0.006(2)
C4 0.026(2) 0.028(2) 0.035(2) -0.013(2) 0.0075(18) -0.0061(19)
C5 0.041(3) 0.027(2) 0.049(3) -0.021(2) 0.013(2) -0.013(2)
C5AA 0.025(2) 0.022(2) 0.029(2) -0.0069(18) 0.0057(17) -0.0021(18)
C6 0.041(3) 0.019(2) 0.061(3) -0.007(2) 0.018(2) -0.005(2)
C7 0.037(3) 0.025(2) 0.037(3) 0.004(2) 0.0037(19) 0.003(2)
C8 0.025(2) 0.017(2) 0.031(2) -0.0026(17) 0.0013(17) -0.0025(17)
C9 0.038(3) 0.026(2) 0.039(3) 0.003(2) 0.007(2) 0.003(2)
C10 0.052(3) 0.032(3) 0.033(3) 0.012(2) 0.010(2) 0.004(2)
C11 0.031(2) 0.059(3) 0.023(2) 0.011(2) 0.0023(18) 0.012(2)
C12 0.025(2) 0.045(3) 0.020(2) 0.003(2) 0.0009(16) 0.003(2)
C13 0.028(3) 0.075(4) 0.021(2) -0.005(2) -0.0020(18) -0.005(3)
C14 0.033(3) 0.061(4) 0.023(2) -0.016(2) -0.0033(18) -0.007(2)
C15 0.024(2) 0.042(3) 0.026(2) -0.008(2) 0.0007(16) -0.007(2)
C16 0.032(3) 0.049(3) 0.035(3) -0.022(2) 0.008(2) -0.015(2)
C17 0.041(3) 0.028(3) 0.041(3) -0.009(2) 0.006(2) -0.004(2)
C18 0.036(3) 0.030(3) 0.032(3) -0.001(2) -0.0051(19) -0.003(2)
C19 0.018(2) 0.032(2) 0.024(2) -0.0042(18) -0.0007(16) -0.0019(18)
C20 0.022(2) 0.033(3) 0.022(2) -0.0026(18) 0.0024(16) 0.0028(19)

loop_
_atom_type_symbol
_atom_type_description
_atom_type_scat_dispersion_real
_atom_type_scat_dispersion_imag
_atom_type_scat_source
C C 0.0033 0.0016 'International Tables Vol C Tables 4.2.6.8 and 6.1.1.4'
H H 0.0000 0.0000 'International Tables Vol C Tables 4.2.6.8 and 6.1.1.4'
Cl Cl 0.1484 0.1585 'International Tables Vol C Tables 4.2.6.8 and 6.1.1.4'
N N 0.0061 0.0033 'International Tables Vol C Tables 4.2.6.8 and 6.1.1.4'
O O 0.0106 0.0060 'International Tables Vol C Tables 4.2.6.8 and 6.1.1.4'
Yb Yb -0.3850 5.5486 'International Tables Vol C Tables 4.2.6.8 and 6.1.1.4'

loop_
_geom_angle_atom_site_label_1
_geom_angle_atom_site_label_2
_geom_angle_atom_site_label_3
_geom_angle
_geom_angle_site_symmetry_1
_geom_angle_site_symmetry_3
_geom_angle_publ_flag
Cl1 Yb1 Cl2 162.27(4) . . ?
O1 Yb1 Cl1 88.57(7) . . ?
O1 Yb1 Cl2 80.05(7) . . ?
O1 Yb1 N1 77.24(10) . . ?
O1 Yb1 N2 142.10(10) . . ?
O2 Yb1 Cl1 88.15(9) . . ?
O2 Yb1 Cl2 100.56(9) . . ?
O2 Yb1 O1 70.25(10) . . ?
O2 Yb1 N1 145.68(11) . . ?
O2 Yb1 N2 147.64(11) . . ?
O3 Yb1 Cl1 105.23(9) . . ?
O3 Yb1 Cl2 92.03(9) . . ?
O3 Yb1 O1 141.73(10) . . ?
O3 Yb1 O2 74.65(11) . . ?
O3 Yb1 N1 139.55(11) . . ?
O3 Yb1 N2 74.29(11) . . ?
N1 Yb1 Cl1 80.21(8) . . ?
N1 Yb1 Cl2 84.01(8) . . ?
N2 Yb1 Cl1 91.38(8) . . ?
N2 Yb1 Cl2 89.39(8) . . ?
N2 Yb1 N1 65.45(11) . . ?
N3 O2 Yb1 138.5(2) . . ?
C8 O3 Yb1 139.2(3) . . ?
C18 N1 Yb1 123.8(3) . . ?
C18 N1 C19 117.0(4) . . ?
C19 N1 Yb1 119.2(3) . . ?
C9 N2 Yb1 124.9(3) . . ?
C9 N2 C20 116.4(4) . . ?
C20 N2 Yb1 118.7(3) . . ?
O2 N3 C1 115.9(4) . . ?
O2 N3 C5AA 122.1(3) . . ?
C1 N3 C5AA 121.9(4) . . ?
N3 C1 C2 120.6(4) . . ?
C3 C2 C1 119.9(4) . . ?
C2 C3 C4 120.6(4) . . ?
C3 C4 C5 121.8(4) . . ?
C3 C4 C5AA 119.4(4) . . ?
C5 C4 C5AA 118.9(4) . . ?
C6 C5 C4 119.9(4) . . ?
N3 C5AA C4 117.4(4) . . ?
N3 C5AA C8 121.5(4) . . ?
C4 C5AA C8 121.1(4) . . ?
C5 C6 C7 121.0(4) . . ?
C8 C7 C6 122.1(4) . . ?
O3 C8 C5AA 123.2(4) . . ?
O3 C8 C7 119.8(4) . . ?
C7 C8 C5AA 117.0(4) . . ?
N2 C9 C10 124.9(5) . . ?
C11 C10 C9 119.0(5) . . ?
C10 C11 C12 119.2(4) . . ?
C11 C12 C13 123.0(4) . . ?
C11 C12 C20 118.4(4) . . ?
C20 C12 C13 118.6(4) . . ?
C14 C13 C12 121.6(4) . . ?
C13 C14 C15 121.0(4) . . ?
C16 C15 C14 123.2(4) . . ?
C19 C15 C14 120.2(4) . . ?
C19 C15 C16 116.6(4) . . ?
C17 C16 C15 119.6(4) . . ?
C16 C17 C18 119.5(5) . . ?
N1 C18 C17 123.8(4) . . ?
N1 C19 C15 123.3(4) . . ?
N1 C19 C20 117.9(4) . . ?
C15 C19 C20 118.8(4) . . ?
N2 C20 C12 122.1(4) . . ?
N2 C20 C19 118.1(4) . . ?
C12 C20 C19 119.7(4) . . ?

loop_
_geom_bond_atom_site_label_1
_geom_bond_atom_site_label_2
_geom_bond_distance
_geom_bond_site_symmetry_2
_geom_bond_publ_flag
Yb1 Cl1 2.6194(10) . ?
Yb1 Cl2 2.6302(11) . ?
Yb1 O1 2.391(3) . ?
Yb1 O2 2.194(3) . ?
Yb1 O3 2.136(3) . ?
Yb1 N1 2.524(3) . ?
Yb1 N2 2.520(3) . ?
O2 N3 1.321(4) . ?
O3 C8 1.316(5) . ?
N1 C18 1.326(5) . ?
N1 C19 1.357(5) . ?
N2 C9 1.332(5) . ?
N2 C20 1.369(5) . ?
N3 C1 1.343(5) . ?
N3 C5AA 1.396(5) . ?
C1 C2 1.391(6) . ?
C2 C3 1.361(6) . ?
C3 C4 1.398(6) . ?
C4 C5 1.405(6) . ?
C4 C5AA 1.423(5) . ?
C5 C6 1.364(7) . ?
C5AA C8 1.425(6) . ?
C6 C7 1.399(6) . ?
C7 C8 1.381(6) . ?
C9 C10 1.383(6) . ?
C10 C11 1.368(6) . ?
C11 C12 1.390(6) . ?
C12 C13 1.444(6) . ?
C12 C20 1.419(6) . ?
C13 C14 1.332(7) . ?
C14 C15 1.434(6) . ?
C15 C16 1.414(6) . ?
C15 C19 1.407(5) . ?
C16 C17 1.352(6) . ?
C17 C18 1.385(6) . ?
C19 C20 1.447(5) . ?
